data_1535830
loop_
_publ_author_name
'Irodova, A.V.'
'Gorobchenko, V.D.'
'Laskova, G.V.'
'Lavrova, O.A.'
'Goncharenko, I.N.'

_publ_section_title
;
 The influence of oxygen upon superconductivity and structure of
 1201-oxide (Pb0.6Cu0.5)LaSrCuO5+delta. New 1212-oxide
 (Pb0.6Cu0.5)LaSrCaCu2Ox
;
_journal_name_full 'Sverkhprovodimest: Fizika, Khimiya, Tekhnika'
_journal_page_first 1573
_journal_page_last 1579
_journal_volume 4
_journal_year 1991
_chemical_formula_sum 'Ca Cu2.5 La O6.952 Pb0.5 Sr'
_chemical_name_systematic '(Pb0.6 Cu0.5) La Sr Ca Cu2 O6.95'
_space_group_IT_number 123
_symmetry_space_group_name_Hall '-P 4 2'
_symmetry_space_group_name_H-M 'P 4/m m m'
_cell_angle_alpha 90
_cell_angle_beta 90
_cell_angle_gamma 90
_cell_formula_units_Z 1
_cell_length_a 3.84
_cell_length_b 3.84
_cell_length_c 11.818
_cell_volume 174.264
_citation_journal_id_ASTM SFKTE6
_cod_data_source_file Irodova_SFKTE6_1991_1238.cif
_cod_data_source_block Ca1Cu2.5La1O6.952Pb0.5Sr1
_cod_original_cell_volume 174.2635
_cod_original_formula_sum 'Ca1 Cu2.5 La1 O6.952 Pb0.5 Sr1'
_cod_database_code 1535830

loop_
_symmetry_equiv_pos_as_xyz
x,y,z
-y,x,z
-x,-y,z
y,-x,z
x,-y,-z
y,x,-z
-x,y,-z
-y,-x,-z
-x,-y,-z
y,-x,-z
x,y,-z
-y,x,-z
-x,y,z
-y,-x,z
x,-y,z
y,x,z

loop_
_atom_site_label
_atom_site_type_symbol
_atom_site_fract_x
_atom_site_fract_y
_atom_site_fract_z
_atom_site_occupancy
_atom_site_U_iso_or_equiv
Cu2 Cu+2 0.5 0.5 0.357 1 0.0
O2 O-2 0.5 0.5 0.161 1 0.0
La1 La+3 0 0 0.2063 0.5 0.0
Cu1 Cu+2 0.554 0.5 0 0.125 0.0
Ca1 Ca+2 0 0 0.5 1 0.0
Sr1 Sr+2 0 0 0.2063 0.5 0.0
O3 O-2 0.5 0 0.3621 1 0.0
O1 O-2 0.215 0 0 0.238 0.0
Pb1 Pb+2 0.554 0.5 0 0.125 0.0
